data_1528247
loop_
_publ_author_name
'Zentgraf, H.'
'Hoppe, R.'
'Claes, K.'

_publ_section_title
;
 Oxide eines neuen Formeltyps: Zur Kenntnis von K3 Ni2 O4 und K3 Pt2 O4
;
_journal_name_full 'Zeitschrift fuer Anorganische und Allgemeine Chemie'
_journal_page_first 92
_journal_page_last 105
_journal_volume 462
_journal_year 1980
_chemical_formula_sum 'K3 O4 Pt2'
_chemical_name_systematic 'K3 Pt2 O4'
_space_group_IT_number 63
_symmetry_space_group_name_Hall '-C 2c 2'
_symmetry_space_group_name_H-M 'C m c m'
_cell_angle_alpha 90
_cell_angle_beta 90
_cell_angle_gamma 90
_cell_formula_units_Z 4
_cell_length_a 6.15
_cell_length_b 9.26
_cell_length_c 11.51
_cell_volume 655.483
_citation_journal_id_ASTM ZAACAB
_cod_data_source_file Zentgraf_ZAACAB_1980_955.cif
_cod_data_source_block K3O4Pt2
_cod_database_code 1528247

loop_
_symmetry_equiv_pos_as_xyz
x,y,z
-x,-y,z+1/2
x,-y,-z
-x,y,-z+1/2
-x,-y,-z
x,y,-z-1/2
-x,y,z
x,-y,z-1/2
x+1/2,y+1/2,z
-x+1/2,-y+1/2,z+1/2
x+1/2,-y+1/2,-z
-x+1/2,y+1/2,-z+1/2
-x+1/2,-y+1/2,-z
x+1/2,y+1/2,-z-1/2
-x+1/2,y+1/2,z
x+1/2,-y+1/2,z-1/2

loop_
_atom_site_label
_atom_site_type_symbol
_atom_site_fract_x
_atom_site_fract_y
_atom_site_fract_z
_atom_site_occupancy
_atom_site_U_iso_or_equiv
O1 O-2 0.2888 0.4187 0.8812 1 0.0
Pt2 Pt+2 0 0.0792 0.25 1 0.0
K1 K+1 0 0.3543 0.0671 1 0.0
K2 K+1 0 0.7089 0.25 1 0.0
Pt1 Pt+2 0 0 0 1 0.0
